data_9005415
loop_
_publ_author_name
'Troitzsch, U.'
'Ellis, D. J.'
'Thompson, J.'
'Fitz-Gerald J'

_publ_section_title
;
 Crystal structural changes in titanite along the join TiO-AlF
 Sample: AlF18
;
_journal_name_full 'European Journal of Mineralogy'
_journal_page_first 955
_journal_page_last 965
_journal_volume 11
_journal_year 1999
_chemical_formula_sum 'Al0.182 Ca F0.182 O4.818 Si Ti0.818'
_chemical_name_mineral Titanite
_space_group_IT_number 15
_symmetry_space_group_name_Hall '-A 2ya'
_symmetry_space_group_name_H-M 'A 1 2/a 1'
_cell_angle_alpha 90
_cell_angle_beta 114.026
_cell_angle_gamma 90
_cell_length_a 7.0511
_cell_length_b 8.6722
_cell_length_c 6.5325
_cell_formula_units_Z 4
_cell_volume 364.845
_database_code_amcsd 0006800
_exptl_crystal_density_diffrn 3.510
_cod_original_formula_sum 'Ca (Al.182 Ti.818) Si O4.818 F.182'
_cod_database_code 9005415

loop_
_space_group_symop_operation_xyz
x,y,z
x,1/2+y,1/2+z
1/2+x,-y,z
1/2+x,1/2-y,1/2+z
1/2-x,y,-z
1/2-x,1/2+y,1/2-z
-x,-y,-z
-x,1/2-y,1/2-z

loop_
_atom_site_label
_atom_site_fract_x
_atom_site_fract_y
_atom_site_fract_z
_atom_site_occupancy
_atom_site_U_iso_or_equiv
Ca 0.25000 0.16590 0.00000 1.00000 0.02242
Aloc 0.50000 0.00000 0.50000 0.18200 0.02077
Tioct 0.50000 0.00000 0.50000 0.81800 0.02077
Si 0.75000 0.18330 0.00000 1.00000 0.01178
O1 0.75000 0.06890 0.50000 0.81800 0.00114
F1 0.75000 0.06890 0.50000 0.18200 0.00114
O2 0.90960 0.06640 0.18490 1.00000 0.00114
O3 0.38530 0.20880 0.39890 1.00000 0.00114

loop_
_cod_related_entry_id
_cod_related_entry_database
_cod_related_entry_code
1 AMCSD 0006800
